data_7700921
loop_
_publ_author_name
'Ma, Hui-Yan'
'Zhang, Yong-Zheng'
'Yan, Hui'
'Zhang, Wen-Jie'
'Li, Yun-Wu'
'Wang, Su-Na'
'Li, Da-Cheng'
'Dou, Jian-Min'
'Li, Jian-Rong'

_publ_section_title
;
 Two microporous Co<sup>II</sup>-MOFs with dual active sites for highly
 selective adsorption of CO<sub>2</sub>/CH<sub>4</sub> and
 CO<sub>2</sub>/N<sub>2</sub>.
;
_journal_issue 36
_journal_name_full 'Dalton transactions (Cambridge, England : 2003)'
_journal_page_first 13541
_journal_page_last 13545
_journal_paper_doi 10.1039/c9dt02694k
_journal_volume 48
_journal_year 2019
_chemical_formula_sum 'C36 H68 Co N6 O17'
_chemical_formula_weight 915.89
_space_group_crystal_system monoclinic
_space_group_IT_number 13
_space_group_name_Hall '-P 2yc'
_space_group_name_H-M_alt 'P 1 2/c 1'
_symmetry_space_group_name_Hall '-P 2yc'
_symmetry_space_group_name_H-M 'P 1 2/c 1'
_atom_sites_solution_hydrogens geom
_atom_sites_solution_primary direct
_atom_sites_solution_secondary difmap
_audit_creation_method SHELXL-2014/7
_audit_update_record
;
2019-05-25 deposited with the CCDC.    2019-08-23 downloaded from the CCDC.
;
_cell_angle_alpha 90
_cell_angle_beta 95.69(3)
_cell_angle_gamma 90
_cell_formula_units_Z 4
_cell_length_a 19.601(4)
_cell_length_b 9.3797(19)
_cell_length_c 18.630(4)
_cell_measurement_reflns_used 26897
_cell_measurement_temperature 100(2)
_cell_measurement_theta_max 24.996
_cell_measurement_theta_min 3.090
_cell_volume 3408.3(12)
_computing_structure_refinement 'SHELXL-2014/7 (Sheldrick, 2014)'
_computing_structure_solution 'SHELXS-97 (Sheldrick, 1990)'
_diffrn_ambient_temperature 100(2)
_diffrn_measured_fraction_theta_full 0.998
_diffrn_measured_fraction_theta_max 0.998
_diffrn_measurement_device_type 'CCD area detector'
_diffrn_measurement_method \w
_diffrn_radiation_type MoK\a
_diffrn_radiation_wavelength 0.71073
_diffrn_reflns_av_R_equivalents 0.2573
_diffrn_reflns_av_unetI/netI 0.2056
_diffrn_reflns_Laue_measured_fraction_full 0.998
_diffrn_reflns_Laue_measured_fraction_max 0.998
_diffrn_reflns_limit_h_max 23
_diffrn_reflns_limit_h_min -23
_diffrn_reflns_limit_k_max 11
_diffrn_reflns_limit_k_min -11
_diffrn_reflns_limit_l_max 22
_diffrn_reflns_limit_l_min -22
_diffrn_reflns_number 26897
_diffrn_reflns_point_group_measured_fraction_full 0.998
_diffrn_reflns_point_group_measured_fraction_max 0.998
_diffrn_reflns_theta_full 24.996
_diffrn_reflns_theta_max 24.996
_diffrn_reflns_theta_min 3.090
_diffrn_source 'fine-focus sealed tube'
_exptl_absorpt_coefficient_mu 0.552
_exptl_absorpt_correction_T_max 0.926
_exptl_absorpt_correction_T_min 0.905
_exptl_absorpt_correction_type 'multi-scan(SADABS; Sheldrick,1996)'
_exptl_crystal_colour purple
_exptl_crystal_density_diffrn 1.113
_exptl_crystal_density_method 'not measured'
_exptl_crystal_description block
_exptl_crystal_F_000 1144
_exptl_crystal_size_max 0.180
_exptl_crystal_size_mid 0.160
_exptl_crystal_size_min 0.140
_platon_squeeze_details
;

In order to subtract the contribution from the disordered solvent molecules,
the SQUEEZE command was applied, which gave a new HKL file.
The number of located electrons, 174 in two voids per unit cell,
is included in the formula, formula weight, calculated density, and F(000).
These residual electron density were assigned to three DMAC and three water.
So SQUEEZE removed three DMAC and three water per unit cell.
So the tentative formula for this compound is presented as in the text.
See refs. (a) O. V. Dolomanov, D. B. Cordes, N. R. Champness, A. J. Blake,
L. R. Hanton, G. B. Jameson, M. Schroder and C. Wilson. Chem. Commun.,
2004, 642; (b) Y. Du, A. L. Thompson and D. O. Hare.Chem. Commun. 2008, 5987;
(c) Y. F. Bi, X. T. Wang, W. P. Liao, X. F. Wang, X. W. Wang, H. J. Zhang,
and S. Gao, J. Am. Chem. Soc. 2009, 131, 11650.

PLAT430_ALERT_2_A Short Inter D...A Contact  O1W .. O2 .. 2.28 Ang  
PLAT430_ALERT_2_A Short Inter D...A Contact  O1W .. O8 .. 2.30 Ang  
PLAT430_ALERT_2_A Short Inter D...A Contact  O1W .. O4 .. 2.40 Ang  
PLAT430_ALERT_2_A Short Inter D...A Contact  O2W .. O9 .. 2.14 Ang  
PLAT430_ALERT_2_A Short Inter D...A Contact  O2W .. O3 .. 2.29 Ang  
PLAT430_ALERT_2_A Short Inter D...A Contact  O2W .. O6 .. 2.32 Ang  
PLAT430_ALERT_2_A Short Inter D...A Contact  O2W .. O7 .. 2.42 Ang  
These alerts arise because of missing water molecules in the model resulting
in apparent large structural voids and missing H-bonds.

RINTA01_ALERT_3_A  The value of Rint is greater than 0.25  Rint given   0.257
PLAT020_ALERT_3_A The Value of Rint is Greater Than 0.12 ....... 0.257 Report
Due to the limited crystal quality, the more solvents, and the relatively 
high ?\%restraints?+- in the both compounds, which all result the higher R value.
;
_refine_diff_density_max 0.950
_refine_diff_density_min -0.608
_refine_diff_density_rms 0.145
_refine_ls_extinction_method none
_refine_ls_goodness_of_fit_ref 1.130
_refine_ls_hydrogen_treatment constr
_refine_ls_matrix_type full
_refine_ls_number_parameters 352
_refine_ls_number_reflns 5995
_refine_ls_number_restraints 116
_refine_ls_restrained_S_all 1.197
_refine_ls_R_factor_all 0.2352
_refine_ls_R_factor_gt 0.1492
_refine_ls_shift/su_max 0.000
_refine_ls_shift/su_mean 0.000
_refine_ls_structure_factor_coef Fsqd
_refine_ls_weighting_details 'w=1/[\s^2^(Fo^2^)+(0.2000P)^2^] where P=(Fo^2^+2Fc^2^)/3'
_refine_ls_weighting_scheme calc
_refine_ls_wR_factor_gt 0.3669
_refine_ls_wR_factor_ref 0.4167
_reflns_Friedel_coverage 0.000
_reflns_number_gt 2730
_reflns_number_total 5995
_reflns_threshold_expression 'I > 2\s(I)'
_cod_data_source_file c9dt02694k2.cif
_cod_data_source_block LCU-105
_cod_depositor_comments 'Adding full bibliography for 7700921--7700922.cif.'
_cod_database_code 7700921
_shelx_shelxl_version_number 2014/7
_shelx_space_group_comment
;
The symmetry employed for this shelxl refinement is uniquely defined
by the following loop, which should always be used as a source of
symmetry information in preference to the above space-group names.
They are only intended as comments.
;
_shelx_estimated_absorpt_t_min 0.907
_shelx_estimated_absorpt_t_max 0.927

loop_
_space_group_symop_operation_xyz
'x, y, z'
'-x, y, -z+1/2'
'-x, -y, -z'
'x, -y, z-1/2'

loop_
_atom_site_label
_atom_site_type_symbol
_atom_site_fract_x
_atom_site_fract_y
_atom_site_fract_z
_atom_site_U_iso_or_equiv
_atom_site_adp_type
_atom_site_occupancy
_atom_site_site_symmetry_order
_atom_site_calc_flag
_atom_site_refinement_flags_posn
_atom_site_refinement_flags_adp
C23 C 0.0310(11) -0.0792(16) 0.3710(7) 0.189(11) Uani 1 1 d D U
C20 C 0.6421(13) 0.683(4) 0.572(2) 0.257(16) Uani 1 1 d D U
N2 N 0.5777(17) 0.754(4) 0.5378(18) 0.326(18) Uani 1 1 d D U
O7 O 0.1815(4) 0.7980(8) 0.5013(4) 0.050(2) Uani 1 1 d . .
C16 C 0.2042(6) 0.6688(12) 0.5014(7) 0.052(3) Uani 1 1 d . .
Co2 Co 0.24933(7) -0.05386(15) 0.50094(9) 0.0428(6) Uani 1 1 d . .
O1 O 0.2883(4) -0.0468(9) 0.4102(5) 0.062(2) Uani 1 1 d . .
O4 O 0.3202(4) 0.0672(8) 0.0822(4) 0.051(2) Uani 1 1 d . .
O3 O 0.2365(4) 0.0427(10) 0.1500(5) 0.065(3) Uani 1 1 d . .
O6 O 0.1112(4) 0.0773(9) 0.5402(6) 0.080(3) Uani 1 1 d . .
O5 O 0.2098(4) 0.1345(8) 0.4983(5) 0.061(3) Uani 1 1 d . .
C11 C 0.1545(5) 0.5535(12) 0.4982(7) 0.049(3) Uani 1 1 d . .
C10 C 0.1763(6) 0.4155(12) 0.5046(7) 0.050(3) Uani 1 1 d . .
H10 H 0.2236 0.3924 0.5059 0.060 Uiso 1 1 calc R U
C12 C 0.0863(5) 0.5876(12) 0.4976(6) 0.043(3) Uani 1 1 d . .
H12 H 0.0731 0.6850 0.4946 0.052 Uiso 1 1 calc R U
C6 C 0.3233(6) -0.0162(12) 0.2697(6) 0.044(3) Uani 1 1 d . .
H6 H 0.2756 -0.0137 0.2747 0.053 Uiso 1 1 calc R U
C3 C 0.4616(5) -0.0258(14) 0.2519(7) 0.054(3) Uani 1 1 d . .
C9 C 0.1284(6) 0.3121(11) 0.5091(7) 0.053(3) Uani 1 1 d . .
C1 C 0.3695(5) -0.0477(13) 0.3270(7) 0.051(3) Uani 1 1 d . .
C2 C 0.4410(6) -0.0577(15) 0.3214(8) 0.070(4) Uani 1 1 d . .
H2 H 0.4727 -0.0839 0.3610 0.085 Uiso 1 1 calc R U
C13 C 0.0359(5) 0.4837(12) 0.5011(7) 0.050(3) Uani 1 1 d . .
C14 C 0.0599(5) 0.3428(10) 0.5088(7) 0.045(3) Uani 1 1 d . .
H14 H 0.0283 0.2676 0.5139 0.054 Uiso 1 1 calc R U
C5 C 0.3470(7) 0.0110(14) 0.2061(8) 0.061(4) Uani 1 1 d . .
C4 C 0.4162(6) 0.0073(11) 0.1974(7) 0.044(3) Uani 1 1 d . .
H4 H 0.4312 0.0289 0.1517 0.053 Uiso 1 1 calc R U
C15 C 0.1501(6) 0.1609(13) 0.5164(8) 0.061(4) Uani 1 1 d . .
C7 C 0.3471(6) -0.0811(14) 0.4004(8) 0.059(4) Uani 1 1 d . .
O2 O 0.3858(4) -0.1466(10) 0.4430(5) 0.072(3) Uani 1 1 d . .
C8 C 0.2959(5) 0.0447(12) 0.1422(7) 0.047(3) Uani 1 1 d . .
O8 O 0.2655(4) 0.6449(10) 0.4988(6) 0.083(3) Uani 1 1 d . .
O9 O -0.0284(6) 0.1434(15) 0.3613(5) 0.148(6) Uani 1 1 d D U
C17 C 0.1606(10) 0.6487(19) 0.6727(9) 0.114(6) Uani 1 1 d D U
C21 C 0.0746(9) 0.3087(13) 0.3175(4) 0.162(9) Uani 1 1 d D U
C22 C 0.1482(8) 0.106(2) 0.3214(4) 0.232(13) Uani 1 1 d D U
C24 C 0.0291(5) 0.0702(15) 0.3551(3) 0.218(8) Uani 1 1 d D U
N1 N 0.2028(13) 0.518(3) 0.693(2) 0.322(18) Uani 1 1 d D U
N3 N 0.0815(6) 0.1597(12) 0.33215(17) 0.219(8) Uani 1 1 d D U
C19 C 0.5233(14) 0.696(5) 0.582(2) 0.33(2) Uani 1 1 d D U
C18 C 0.148(2) 0.410(2) 0.706(2) 0.296(19) Uani 1 1 d D U
O1W O 0.3733(3) 0.7197(6) 0.5430(3) 0.0183(14) Uani 1 1 d . .
O2W O 0.8693(3) 0.1282(6) 0.3917(3) 0.0134(13) Uani 1 1 d . U

loop_
_atom_site_aniso_label
_atom_site_aniso_U_11
_atom_site_aniso_U_22
_atom_site_aniso_U_33
_atom_site_aniso_U_23
_atom_site_aniso_U_13
_atom_site_aniso_U_12
C23 0.21(3) 0.110(18) 0.23(3) 0.032(17) -0.05(2) 0.034(18)
C20 0.25(2) 0.25(2) 0.27(2) 0.015(17) 0.015(17) 0.039(18)
N2 0.32(2) 0.33(2) 0.33(2) -0.018(10) 0.033(10) -0.014(10)
O7 0.034(4) 0.039(5) 0.076(6) -0.005(4) 0.011(4) -0.009(4)
C16 0.030(7) 0.030(7) 0.097(11) -0.005(7) 0.015(7) -0.001(5)
Co2 0.0264(8) 0.0355(9) 0.0681(12) 0.0017(8) 0.0129(7) 0.0020(7)
O1 0.043(5) 0.065(6) 0.083(7) 0.009(5) 0.027(5) 0.019(4)
O4 0.038(4) 0.055(5) 0.059(5) -0.001(4) 0.010(4) -0.014(4)
O3 0.034(5) 0.089(7) 0.071(6) 0.000(5) 0.007(4) 0.007(4)
O6 0.045(5) 0.045(6) 0.153(10) 0.015(6) 0.024(6) 0.001(4)
O5 0.036(5) 0.042(5) 0.111(7) 0.009(5) 0.030(5) 0.008(4)
C11 0.028(6) 0.038(7) 0.083(9) -0.001(7) 0.012(6) -0.002(5)
C10 0.032(6) 0.045(8) 0.074(9) -0.022(7) 0.015(6) -0.011(5)
C12 0.027(6) 0.040(7) 0.064(8) 0.005(6) 0.012(6) -0.005(5)
C6 0.030(6) 0.055(8) 0.049(7) 0.014(6) 0.013(6) -0.010(5)
C3 0.027(6) 0.080(10) 0.054(8) 0.007(7) 0.003(6) 0.008(6)
C9 0.037(7) 0.021(6) 0.097(10) -0.007(6) -0.008(7) 0.006(5)
C1 0.029(6) 0.060(8) 0.067(9) -0.002(7) 0.017(6) 0.004(6)
C2 0.034(7) 0.088(11) 0.093(11) 0.017(9) 0.020(7) 0.025(7)
C13 0.029(6) 0.043(7) 0.078(9) 0.014(6) 0.012(6) 0.003(5)
C14 0.041(7) 0.014(5) 0.079(9) 0.007(6) 0.003(6) -0.006(5)
C5 0.051(8) 0.062(9) 0.071(9) 0.010(7) 0.014(7) -0.005(7)
C4 0.040(7) 0.040(7) 0.052(8) -0.006(6) 0.009(6) -0.004(5)
C15 0.048(8) 0.027(7) 0.107(12) 0.000(7) 0.010(8) -0.011(6)
C7 0.042(8) 0.055(9) 0.083(10) 0.003(8) 0.018(8) 0.010(6)
O2 0.047(5) 0.092(7) 0.077(7) 0.038(6) 0.014(5) 0.027(5)
C8 0.026(6) 0.036(7) 0.082(10) -0.001(7) 0.012(6) -0.017(5)
O8 0.018(4) 0.060(6) 0.171(11) -0.015(6) 0.009(5) -0.014(4)
O9 0.080(8) 0.192(15) 0.181(14) 0.037(11) 0.054(9) 0.056(9)
C17 0.155(14) 0.099(12) 0.092(11) 0.005(10) 0.032(11) -0.011(11)
C21 0.24(2) 0.086(15) 0.16(2) 0.049(14) 0.015(18) 0.000(16)
C22 0.183(18) 0.28(2) 0.24(2) 0.017(16) 0.060(16) 0.050(16)
C24 0.216(10) 0.229(10) 0.209(10) -0.001(7) 0.015(7) -0.005(7)
N1 0.33(2) 0.33(2) 0.31(2) 0.000(10) 0.020(10) -0.008(10)
N3 0.216(10) 0.230(10) 0.209(10) 0.000(7) 0.014(7) -0.004(7)
C19 0.37(3) 0.31(3) 0.30(3) 0.004(19) 0.029(19) 0.012(19)
C18 0.34(3) 0.29(3) 0.26(2) -0.021(18) 0.031(18) -0.008(19)
O1W 0.013(3) 0.015(3) 0.027(4) 0.000(3) 0.002(3) 0.006(2)
O2W 0.0098(18) 0.0129(19) 0.018(2) 0.0003(16) 0.0057(16) -0.0038(15)

loop_
_atom_type_symbol
_atom_type_description
_atom_type_scat_dispersion_real
_atom_type_scat_dispersion_imag
_atom_type_scat_source
C C 0.0033 0.0016 'International Tables Vol C Tables 4.2.6.8 and 6.1.1.4'
H H 0.0000 0.0000 'International Tables Vol C Tables 4.2.6.8 and 6.1.1.4'
Co Co 0.3494 0.9721 'International Tables Vol C Tables 4.2.6.8 and 6.1.1.4'
O O 0.0106 0.0060 'International Tables Vol C Tables 4.2.6.8 and 6.1.1.4'
N N 0.0061 0.0033 'International Tables Vol C Tables 4.2.6.8 and 6.1.1.4'

loop_
_geom_angle_atom_site_label_1
_geom_angle_atom_site_label_2
_geom_angle_atom_site_label_3
_geom_angle
_geom_angle_site_symmetry_1
_geom_angle_site_symmetry_3
C20 N2 C19 102.5(9) . .
C16 O7 Co2 116.1(7) . 1_565
O8 C16 O7 120.6(10) . .
O8 C16 C11 121.1(10) . .
O7 C16 C11 118.0(10) . .
O1 Co2 O7 111.3(4) . 1_545
O1 Co2 O5 98.0(3) . .
O7 Co2 O5 112.7(3) 1_545 .
O1 Co2 O4 111.7(3) . 4_556
O7 Co2 O4 112.9(3) 1_545 4_556
O5 Co2 O4 109.3(4) . 4_556
C7 O1 Co2 125.6(9) . .
C8 O4 Co2 111.7(7) . 4
C15 O5 Co2 123.3(8) . .
C10 C11 C12 121.2(10) . .
C10 C11 C16 120.0(10) . .
C12 C11 C16 118.3(10) . .
C9 C10 C11 118.1(10) . .
C9 C10 H10 121.0 . .
C11 C10 H10 121.0 . .
C11 C12 C13 122.0(10) . .
C11 C12 H12 119.0 . .
C13 C12 H12 119.0 . .
C5 C6 C1 118.2(11) . .
C5 C6 H6 120.9 . .
C1 C6 H6 120.9 . .
C4 C3 C2 121.2(11) . .
C4 C3 C3 124.2(14) . 2_655
C2 C3 C3 114.6(13) . 2_655
C10 C9 C14 122.1(10) . .
C10 C9 C15 119.7(10) . .
C14 C9 C15 118.1(10) . .
C6 C1 C2 122.8(12) . .
C6 C1 C7 121.7(10) . .
C2 C1 C7 115.5(12) . .
C1 C2 C3 115.1(12) . .
C1 C2 H2 122.5 . .
C3 C2 H2 122.5 . .
C12 C13 C14 115.5(10) . .
C12 C13 C13 123.2(13) . 3_566
C14 C13 C13 121.4(13) . 3_566
C9 C14 C13 121.0(10) . .
C9 C14 H14 119.5 . .
C13 C14 H14 119.5 . .
C6 C5 C4 121.9(13) . .
C6 C5 C8 118.5(11) . .
C4 C5 C8 119.6(12) . .
C3 C4 C5 120.7(12) . .
C3 C4 H4 119.6 . .
C5 C4 H4 119.6 . .
O6 C15 O5 126.9(12) . .
O6 C15 C9 118.0(12) . .
O5 C15 C9 115.1(11) . .
O2 C7 O1 124.9(13) . .
O2 C7 C1 118.7(11) . .
O1 C7 C1 116.2(12) . .
O3 C8 O4 124.4(12) . .
O3 C8 C5 118.8(12) . .
O4 C8 C5 116.7(10) . .
O9 C24 N3 111.3(11) . .
O9 C24 C23 119.3(9) . .
N3 C24 C23 129.4(13) . .
C17 N1 C18 101.7(9) . .
C24 N3 C21 125.2(12) . .
C24 N3 C22 122.1(12) . .
C21 N3 C22 112.7(8) . .

loop_
_geom_bond_atom_site_label_1
_geom_bond_atom_site_label_2
_geom_bond_distance
_geom_bond_site_symmetry_2
C23 C24 1.432(6) .
C20 N2 1.510(10) .
N2 C19 1.512(10) .
O7 C16 1.290(13) .
O7 Co2 1.924(7) 1_565
C16 O8 1.228(12) .
C16 C11 1.452(15) .
Co2 O1 1.923(8) .
Co2 O7 1.923(7) 1_545
Co2 O5 1.928(8) .
Co2 O4 1.955(8) 4_556
O1 C7 1.229(13) .
O4 C8 1.274(14) .
O4 Co2 1.955(8) 4
O3 C8 1.188(12) .
O6 C15 1.208(13) .
O5 C15 1.273(14) .
C11 C10 1.364(16) .
C11 C12 1.374(14) .
C10 C9 1.358(14) .
C10 H10 0.9500 .
C12 C13 1.394(14) .
C12 H12 0.9500 .
C6 C5 1.339(16) .
C6 C1 1.361(15) .
C6 H6 0.9500 .
C3 C4 1.320(15) .
C3 C2 1.425(18) .
C3 C3 1.51(2) 2_655
C9 C14 1.372(14) .
C9 C15 1.483(15) .
C1 C2 1.418(15) .
C1 C7 1.510(18) .
C2 H2 0.9500 .
C13 C14 1.406(15) .
C13 C13 1.44(2) 3_566
C14 H14 0.9500 .
C5 C4 1.382(16) .
C5 C8 1.512(17) .
C4 H4 0.9500 .
C7 O2 1.210(14) .
O9 C24 1.336(6) .
C17 N1 1.502(10) .
C21 N3 1.428(6) .
C22 N3 1.433(6) .
C24 N3 1.424(6) .
N1 C18 1.518(10) .

loop_
_platon_squeeze_void_nr
_platon_squeeze_void_average_x
_platon_squeeze_void_average_y
_platon_squeeze_void_average_z
_platon_squeeze_void_volume
_platon_squeeze_void_count_electrons
_platon_squeeze_void_content
1 0.115 0.104 0.698 7 1 ' '
2 0.885 0.104 0.802 6 1 ' '
3 0.500 0.435 0.750 425 86 ' '
4 0.500 0.565 0.250 426 8 ' '
5 0.000 0.383 0.750 34 7 ' '
6 0.000 0.616 0.250 34 7 ' '
7 0.115 0.896 0.198 7 1 ' '
8 0.885 0.896 0.302 7 1 ' '
